data_7119798
loop_
_publ_author_name
'Noor, Asif'
'Li, Jiawei'
'Khairallah, George N.'
'Li, Zhen'
'Ghari, Hossein'
'Canty, Allan J.'
'Ariafard, Alireza'
'Donnelly, Paul S.'
'O'Hair, Richard A J'

_publ_section_title
;
 A one-pot route to thioamides discovered by gas-phase studies:
 palladium-mediated CO2 extrusion followed by insertion of
 isothiocyanates.
;
_journal_issue 27
_journal_name_full 'Chemical communications (Cambridge, England)'
_journal_page_first 3854
_journal_page_last 3857
_journal_paper_doi 10.1039/c7cc00865a
_journal_volume 53
_journal_year 2017
_chemical_formula_sum 'C11 H15 N O2 S'
_chemical_formula_weight 225.30
_chemical_name_systematic N-ethyl-2,6-dimethoxybenzothioamide
_space_group_crystal_system monoclinic
_space_group_IT_number 14
_space_group_name_Hall '-P 2ybc'
_space_group_name_H-M_alt 'P 1 21/c 1'
_symmetry_space_group_name_Hall '-P 2ybc'
_symmetry_space_group_name_H-M 'P 1 21/c 1'
_atom_sites_solution_hydrogens difmap
_audit_creation_method SHELXL-2014/7
_audit_update_record
;
2016-03-16 deposited with the CCDC.
2017-03-10 downloaded from the CCDC.
;
_cell_angle_alpha 90
_cell_angle_beta 106.161(2)
_cell_angle_gamma 90
_cell_formula_units_Z 4
_cell_length_a 7.0891(2)
_cell_length_b 17.2751(3)
_cell_length_c 10.1191(2)
_cell_measurement_reflns_used 6413
_cell_measurement_temperature 130.00(10)
_cell_measurement_theta_max 76.8570
_cell_measurement_theta_min 5.1270
_cell_volume 1190.26(5)
_computing_structure_refinement 'SHELXL-2014/7 (Sheldrick, 2014)'
_diffrn_ambient_environment N~2~
_diffrn_ambient_temperature 130.00(10)
_diffrn_detector 'CCD plate'
_diffrn_detector_area_resol_mean 10.2273
_diffrn_detector_type Atlas
_diffrn_measured_fraction_theta_full 1.000
_diffrn_measured_fraction_theta_max 0.994
_diffrn_measurement_device 'four-circle diffractometer'
_diffrn_measurement_device_type 'SuperNova, Dual, Cu at zero, Atlas'
_diffrn_radiation_monochromator mirror
_diffrn_radiation_probe x-ray
_diffrn_radiation_type 'Cu K\a'
_diffrn_radiation_wavelength 1.54184
_diffrn_reflns_av_R_equivalents 0.0379
_diffrn_reflns_av_unetI/netI 0.0241
_diffrn_reflns_Laue_measured_fraction_full 1.000
_diffrn_reflns_Laue_measured_fraction_max 0.994
_diffrn_reflns_limit_h_max 8
_diffrn_reflns_limit_h_min -8
_diffrn_reflns_limit_k_max 21
_diffrn_reflns_limit_k_min -19
_diffrn_reflns_limit_l_max 10
_diffrn_reflns_limit_l_min -12
_diffrn_reflns_number 10054
_diffrn_reflns_point_group_measured_fraction_full 1.000
_diffrn_reflns_point_group_measured_fraction_max 0.994
_diffrn_reflns_theta_full 67.684
_diffrn_reflns_theta_max 77.096
_diffrn_reflns_theta_min 5.121
_diffrn_source 'sealed X-ray tube'
_diffrn_source_type 'SuperNova (Cu) X-ray Source'
_exptl_absorpt_coefficient_mu 2.268
_exptl_absorpt_correction_T_max 1.00000
_exptl_absorpt_correction_T_min 0.48261
_exptl_absorpt_correction_type multi-scan
_exptl_absorpt_process_details
;
CrysAlisPro, Agilent Technologies,
Version 1.171.37.35h (release 09-02-2015 CrysAlis171 .NET)
(compiled Feb  9 2015,16:26:32)
Empirical absorption correction using spherical harmonics,
 implemented in SCALE3 ABSPACK scaling algorithm.
;
_exptl_crystal_colour colourless
_exptl_crystal_density_diffrn 1.257
_exptl_crystal_description block
_exptl_crystal_F_000 480
_exptl_crystal_recrystallization_method 'Re-crystallisation from solvent'
_exptl_crystal_size_max 0.932
_exptl_crystal_size_mid 0.314
_exptl_crystal_size_min 0.118
_refine_diff_density_max 0.332
_refine_diff_density_min -0.365
_refine_diff_density_rms 0.067
_refine_ls_extinction_method none
_refine_ls_goodness_of_fit_ref 1.073
_refine_ls_hydrogen_treatment refall
_refine_ls_matrix_type full
_refine_ls_number_parameters 196
_refine_ls_number_reflns 2503
_refine_ls_number_restraints 0
_refine_ls_restrained_S_all 1.073
_refine_ls_R_factor_all 0.0359
_refine_ls_R_factor_gt 0.0348
_refine_ls_shift/su_max 0.000
_refine_ls_shift/su_mean 0.000
_refine_ls_structure_factor_coef Fsqd
_refine_ls_weighting_details 'w=1/[\s^2^(Fo^2^)+(0.0584P)^2^+0.3547P] where P=(Fo^2^+2Fc^2^)/3'
_refine_ls_weighting_scheme calc
_refine_ls_wR_factor_gt 0.0951
_refine_ls_wR_factor_ref 0.0964
_reflns_Friedel_coverage 0.000
_reflns_number_gt 2398
_reflns_number_total 2503
_reflns_threshold_expression 'I > 2\s(I)'
_cod_data_source_file c7cc00865a2.cif
_cod_data_source_block shelx
_cod_depositor_comments 'Adding full bibliography for 7119797--7119802.cif.'
_cod_database_code 7119798
_shelx_shelxl_version_number 2014/7
_shelx_space_group_comment
;
The symmetry employed for this shelxl refinement is uniquely defined
by the following loop, which should always be used as a source of
symmetry information in preference to the above space-group names.
They are only intended as comments.
;
_solvent_exptl_crystal_recrystallization_method 'Slow evaporation of dichloromethane and pentane mixtures'

loop_
_space_group_symop_operation_xyz
'x, y, z'
'-x, y+1/2, -z+1/2'
'-x, -y, -z'
'x, -y-1/2, z-1/2'

loop_
_atom_site_label
_atom_site_type_symbol
_atom_site_fract_x
_atom_site_fract_y
_atom_site_fract_z
_atom_site_U_iso_or_equiv
_atom_site_adp_type
_atom_site_occupancy
_atom_site_site_symmetry_order
_atom_site_calc_flag
S1 S 0.45242(5) 0.17823(2) 0.16977(3) 0.02180(13) Uani 1 1 d
O1 O 0.73518(14) 0.32129(5) 0.41902(10) 0.0240(2) Uani 1 1 d
O2 O 0.07014(13) 0.29706(6) 0.19162(11) 0.0269(2) Uani 1 1 d
N1 N 0.40850(15) 0.19409(6) 0.42029(11) 0.0170(2) Uani 1 1 d
C8 C 0.40285(18) 0.31314(7) 0.30193(12) 0.0156(2) Uani 1 1 d
C6 C 0.22062(18) 0.34758(7) 0.24105(12) 0.0185(3) Uani 1 1 d
C2 C 0.56540(18) 0.36013(7) 0.36035(12) 0.0181(3) Uani 1 1 d
C10 C 0.42105(18) 0.11086(7) 0.44669(13) 0.0189(3) Uani 1 1 d
C9 C 0.42047(16) 0.22664(7) 0.30533(11) 0.0160(2) Uani 1 1 d
C3 C 0.54792(19) 0.44051(7) 0.35531(13) 0.0216(3) Uani 1 1 d
C4 C 0.3664(2) 0.47309(7) 0.29278(14) 0.0230(3) Uani 1 1 d
C5 C 0.20202(19) 0.42793(7) 0.23557(13) 0.0216(3) Uani 1 1 d
C7 C -0.1195(2) 0.32856(9) 0.12680(17) 0.0285(3) Uani 1 1 d
C11 C 0.2279(2) 0.06969(8) 0.38244(15) 0.0273(3) Uani 1 1 d
C1 C 0.8998(2) 0.36542(10) 0.49647(17) 0.0332(3) Uani 1 1 d
H6 H 0.082(2) 0.4512(10) 0.1942(17) 0.026(4) Uiso 1 1 d
H12 H 0.455(2) 0.1049(9) 0.5454(17) 0.020(4) Uiso 1 1 d
H11 H 0.521(2) 0.0899(10) 0.4102(17) 0.023(4) Uiso 1 1 d
H8 H -0.159(3) 0.3644(11) 0.1884(19) 0.031(4) Uiso 1 1 d
H4 H 0.656(3) 0.4722(11) 0.3967(17) 0.028(4) Uiso 1 1 d
H9 H -0.119(3) 0.3551(12) 0.041(2) 0.041(5) Uiso 1 1 d
H14 H 0.125(3) 0.0898(12) 0.418(2) 0.040(5) Uiso 1 1 d
H1 H 0.945(3) 0.4031(12) 0.436(2) 0.040(5) Uiso 1 1 d
H15 H 0.247(3) 0.0152(13) 0.411(2) 0.046(5) Uiso 1 1 d
H13 H 0.189(3) 0.0736(12) 0.284(2) 0.037(5) Uiso 1 1 d
H5 H 0.358(3) 0.5252(11) 0.2915(17) 0.027(4) Uiso 1 1 d
H2 H 0.860(3) 0.3953(12) 0.570(2) 0.044(5) Uiso 1 1 d
H3 H 0.994(3) 0.3302(12) 0.531(2) 0.045(6) Uiso 1 1 d
H10 H 0.398(3) 0.2250(11) 0.4870(18) 0.028(4) Uiso 1 1 d
H7 H -0.203(3) 0.2855(12) 0.1054(19) 0.037(5) Uiso 1 1 d

loop_
_atom_site_aniso_label
_atom_site_aniso_U_11
_atom_site_aniso_U_22
_atom_site_aniso_U_33
_atom_site_aniso_U_23
_atom_site_aniso_U_13
_atom_site_aniso_U_12
S1 0.0341(2) 0.01567(18) 0.01790(19) 0.00125(10) 0.01101(14) 0.00536(11)
O1 0.0170(4) 0.0256(5) 0.0258(5) 0.0022(4) -0.0003(4) -0.0012(3)
O2 0.0157(4) 0.0189(5) 0.0411(6) -0.0033(4) -0.0005(4) 0.0004(3)
N1 0.0198(5) 0.0149(5) 0.0160(5) -0.0012(4) 0.0045(4) -0.0010(4)
C8 0.0188(6) 0.0140(5) 0.0147(6) -0.0004(4) 0.0057(4) 0.0001(4)
C6 0.0180(6) 0.0176(6) 0.0198(6) -0.0019(4) 0.0049(4) -0.0006(4)
C2 0.0186(6) 0.0203(6) 0.0155(5) 0.0007(4) 0.0051(4) -0.0011(4)
C10 0.0222(6) 0.0159(6) 0.0178(6) 0.0018(4) 0.0040(5) -0.0011(4)
C9 0.0133(5) 0.0155(5) 0.0180(5) -0.0001(4) 0.0024(4) -0.0001(4)
C3 0.0254(6) 0.0183(6) 0.0217(6) -0.0027(5) 0.0075(5) -0.0071(5)
C4 0.0328(7) 0.0138(6) 0.0252(6) -0.0009(5) 0.0127(5) -0.0004(5)
C5 0.0228(6) 0.0181(6) 0.0241(6) 0.0009(5) 0.0068(5) 0.0049(5)
C7 0.0164(6) 0.0303(7) 0.0347(8) -0.0040(6) 0.0006(6) 0.0029(5)
C11 0.0285(7) 0.0222(6) 0.0288(7) 0.0006(5) 0.0038(5) -0.0080(5)
C1 0.0208(7) 0.0392(8) 0.0334(8) 0.0007(7) -0.0026(6) -0.0071(6)

loop_
_atom_type_symbol
_atom_type_description
_atom_type_scat_dispersion_real
_atom_type_scat_dispersion_imag
_atom_type_scat_source
C C 0.0181 0.0091 'International Tables Vol C Tables 4.2.6.8 and 6.1.1.4'
H H 0.0000 0.0000 'International Tables Vol C Tables 4.2.6.8 and 6.1.1.4'
N N 0.0311 0.0180 'International Tables Vol C Tables 4.2.6.8 and 6.1.1.4'
O O 0.0492 0.0322 'International Tables Vol C Tables 4.2.6.8 and 6.1.1.4'
S S 0.3331 0.5567 'International Tables Vol C Tables 4.2.6.8 and 6.1.1.4'

loop_
_geom_angle_atom_site_label_1
_geom_angle_atom_site_label_2
_geom_angle_atom_site_label_3
_geom_angle
C2 O1 C1 117.61(11)
C6 O2 C7 117.74(11)
C9 N1 C10 124.53(10)
C9 N1 H10 117.3(12)
C10 N1 H10 118.1(12)
C2 C8 C6 119.34(11)
C2 C8 C9 121.01(10)
C6 C8 C9 119.64(10)
O2 C6 C5 124.61(11)
O2 C6 C8 114.97(10)
C5 C6 C8 120.41(11)
O1 C2 C3 124.46(11)
O1 C2 C8 114.99(11)
C3 C2 C8 120.55(11)
N1 C10 C11 112.38(10)
N1 C10 H12 106.2(9)
C11 C10 H12 109.2(9)
N1 C10 H11 108.4(10)
C11 C10 H11 109.5(10)
H12 C10 H11 111.1(14)
N1 C9 C8 114.89(10)
N1 C9 S1 124.56(9)
C8 C9 S1 120.55(9)
C4 C3 C2 118.90(11)
C4 C3 H4 120.4(11)
C2 C3 H4 120.6(11)
C3 C4 C5 121.82(12)
C3 C4 H5 117.6(11)
C5 C4 H5 120.5(11)
C4 C5 C6 118.95(12)
C4 C5 H6 120.1(11)
C6 C5 H6 121.0(11)
O2 C7 H8 110.4(11)
O2 C7 H9 110.5(12)
H8 C7 H9 109.9(16)
O2 C7 H7 105.0(12)
H8 C7 H7 112.1(16)
H9 C7 H7 108.8(16)
C10 C11 H14 110.9(12)
C10 C11 H15 106.9(12)
H14 C11 H15 106.9(17)
C10 C11 H13 112.1(12)
H14 C11 H13 109.4(16)
H15 C11 H13 110.4(17)
O1 C1 H1 111.3(11)
O1 C1 H2 108.8(12)
H1 C1 H2 108.6(16)
O1 C1 H3 104.7(14)
H1 C1 H3 110.1(18)
H2 C1 H3 113.3(18)

loop_
_geom_bond_atom_site_label_1
_geom_bond_atom_site_label_2
_geom_bond_distance
S1 C9 1.6749(12)
O1 C2 1.3614(15)
O1 C1 1.4312(16)
O2 C6 1.3611(15)
O2 C7 1.4293(16)
N1 C9 1.3159(16)
N1 C10 1.4605(15)
N1 H10 0.880(19)
C8 C2 1.3990(16)
C8 C6 1.3998(17)
C8 C9 1.4990(16)
C6 C5 1.3940(17)
C2 C3 1.3936(18)
C10 C11 1.5194(17)
C10 H12 0.965(16)
C10 H11 0.954(17)
C3 C4 1.3857(19)
C3 H4 0.941(18)
C4 C5 1.3878(19)
C4 H5 0.902(19)
C5 H6 0.927(17)
C7 H8 0.973(19)
C7 H9 0.98(2)
C7 H7 0.94(2)
C11 H14 0.96(2)
C11 H15 0.98(2)
C11 H13 0.96(2)
C1 H1 1.00(2)
C1 H2 1.01(2)
C1 H3 0.90(2)
